data_7037886
loop_
_publ_author_name
'Qu, Jian'
'Song, Yinglin'
'Ji, Wei'
'Jing, Su'
'Zhu, Dunru'
'Huang, Wei'
'Zheng, Mengxi'
'Li, Yanle'
'Ma, Jing'

_publ_section_title
;
 Macrocyclic Se4N2[7,7]ferrocenophane and Se2N[10]ferrocenophane
 containing benzyl unit: synthesis, complexation, crystal structures,
 electrochemical and optical properties.
;
_journal_issue 8
_journal_name_full 'Dalton transactions (Cambridge, England : 2003)'
_journal_page_first 3417
_journal_page_last 3428
_journal_paper_doi 10.1039/c5dt04763c
_journal_volume 45
_journal_year 2016
_chemical_formula_sum 'C44 H52 Cl2 Cu2 Fe2 N2 O10 Se4'
_chemical_formula_weight 1394.39
_space_group_crystal_system monoclinic
_space_group_IT_number 14
_space_group_name_Hall '-P 2ybc'
_space_group_name_H-M_alt 'P 1 21/c 1'
_symmetry_space_group_name_Hall '-P 2ybc'
_symmetry_space_group_name_H-M 'P 1 21/c 1'
_atom_sites_solution_hydrogens geom
_audit_creation_method SHELXL-2014/7
_audit_update_record
;
2015-11-30 deposited with the CCDC.
2016-01-04 downloaded from the CCDC.
;
_cell_angle_alpha 90
_cell_angle_beta 128.066(2)
_cell_angle_gamma 90
_cell_formula_units_Z 2
_cell_length_a 10.7820(5)
_cell_length_b 19.2055(9)
_cell_length_c 15.1526(5)
_cell_measurement_reflns_used 5220
_cell_measurement_temperature 293(2)
_cell_measurement_theta_max 26.65
_cell_measurement_theta_min 2.40
_cell_volume 2470.32(19)
_computing_cell_refinement 'SAINT (Bruker, 2005)'
_computing_data_collection 'APEX2 (Bruker, 2005)'
_computing_data_reduction SAINT
_computing_molecular_graphics SHELXTL
_computing_publication_material SHELXTL
_computing_structure_refinement 'SHELXL-2014/7 (Sheldrick, 2014)'
_computing_structure_solution 'SHELXL-2014/7 (Sheldrick, 2014)'
_diffrn_ambient_temperature 293(2)
_diffrn_measured_fraction_theta_full 1.000
_diffrn_measured_fraction_theta_max 0.997
_diffrn_measurement_device_type 'Bruker Apex2 CCD'
_diffrn_measurement_method '\w scans'
_diffrn_radiation_type MoK\a
_diffrn_radiation_wavelength 0.71073
_diffrn_reflns_av_R_equivalents 0.0224
_diffrn_reflns_av_unetI/netI 0.0273
_diffrn_reflns_laue_measured_fraction_full 1.000
_diffrn_reflns_laue_measured_fraction_max 0.997
_diffrn_reflns_limit_h_max 14
_diffrn_reflns_limit_h_min -13
_diffrn_reflns_limit_k_max 14
_diffrn_reflns_limit_k_min -25
_diffrn_reflns_limit_l_max 19
_diffrn_reflns_limit_l_min -20
_diffrn_reflns_number 17620
_diffrn_reflns_point_group_measured_fraction_full 1.000
_diffrn_reflns_point_group_measured_fraction_max 0.997
_diffrn_reflns_theta_full 25.242
_diffrn_reflns_theta_max 28.341
_diffrn_reflns_theta_min 2.010
_diffrn_source 'fine-focus sealed tube'
_exptl_absorpt_coefficient_mu 4.537
_exptl_absorpt_correction_T_max 0.6597
_exptl_absorpt_correction_T_min 0.6120
_exptl_absorpt_correction_type multi-scan
_exptl_absorpt_process_details '(SADABS; Sheldrick, 2003)'
_exptl_crystal_colour yellow
_exptl_crystal_density_diffrn 1.875
_exptl_crystal_density_method 'not measured'
_exptl_crystal_description block
_exptl_crystal_F_000 1380
_exptl_crystal_size_max 0.120
_exptl_crystal_size_mid 0.120
_exptl_crystal_size_min 0.100
_refine_diff_density_max 0.776
_refine_diff_density_min -0.473
_refine_diff_density_rms 0.079
_refine_ls_extinction_method none
_refine_ls_goodness_of_fit_ref 1.022
_refine_ls_hydrogen_treatment constr
_refine_ls_matrix_type full
_refine_ls_number_parameters 299
_refine_ls_number_reflns 6152
_refine_ls_number_restraints 30
_refine_ls_restrained_S_all 1.074
_refine_ls_R_factor_all 0.0536
_refine_ls_R_factor_gt 0.0357
_refine_ls_shift/su_max 0.001
_refine_ls_shift/su_mean 0.000
_refine_ls_structure_factor_coef Fsqd
_refine_ls_weighting_details 'w=1/[\s^2^(Fo^2^)+(0.0488P)^2^+1.5935P] where P=(Fo^2^+2Fc^2^)/3'
_refine_ls_weighting_scheme calc
_refine_ls_wR_factor_gt 0.0902
_refine_ls_wR_factor_ref 0.0973
_reflns_Friedel_coverage 0.000
_reflns_number_gt 4619
_reflns_number_total 6152
_reflns_threshold_expression 'I > 2\s(I)'
_cod_data_source_file c5dt04763c2.cif
_cod_data_source_block QJC12
_cod_depositor_comments 'Adding full bibliography for 7037881--7037887.cif.'
_cod_database_code 7037886
_shelx_shelxl_version_number 2014/7
_shelx_space_group_comment
;
The symmetry employed for this shelxl refinement is uniquely defined
by the following loop, which should always be used as a source of
symmetry information in preference to the above space-group names.
They are only intended as comments.
;
_shelx_estimated_absorpt_t_min 0.612
_shelx_estimated_absorpt_t_max 0.660

loop_
_space_group_symop_operation_xyz
'x, y, z'
'-x, y+1/2, -z+1/2'
'-x, -y, -z'
'x, -y-1/2, z-1/2'

loop_
_atom_site_label
_atom_site_type_symbol
_atom_site_fract_x
_atom_site_fract_y
_atom_site_fract_z
_atom_site_U_iso_or_equiv
_atom_site_adp_type
_atom_site_occupancy
_atom_site_site_symmetry_order
_atom_site_calc_flag
_atom_site_refinement_flags_posn
_atom_site_refinement_flags_adp
C1 C 0.3585(4) -0.05967(18) 0.1182(3) 0.0447(8) Uani 1 1 d . .
C2 C 0.4934(4) -0.0377(2) 0.2261(3) 0.0521(9) Uani 1 1 d . .
H2A H 0.5163 0.0098 0.2559 0.062 Uiso 1 1 calc R U
C3 C 0.5898(5) -0.0971(3) 0.2816(4) 0.0677(12) Uani 1 1 d . .
H3A H 0.6898 -0.0980 0.3577 0.081 Uiso 1 1 calc R U
C4 C 0.5159(5) -0.1547(2) 0.2106(4) 0.0678(12) Uani 1 1 d . .
H4A H 0.5555 -0.2026 0.2288 0.081 Uiso 1 1 calc R U
C5 C 0.3734(5) -0.1325(2) 0.1089(3) 0.0555(9) Uani 1 1 d . .
H5A H 0.2982 -0.1620 0.0440 0.067 Uiso 1 1 calc R U
C6 C -0.2652(4) 0.06644(17) -0.2993(3) 0.0431(7) Uani 1 1 d . .
C7 C -0.1556(4) 0.10949(18) -0.2065(3) 0.0470(8) Uani 1 1 d . .
H7A H -0.0557 0.0945 -0.1363 0.056 Uiso 1 1 calc R U
C8 C -0.2164(5) 0.17801(19) -0.2338(3) 0.0564(9) Uani 1 1 d . .
H8A H -0.1666 0.2187 -0.1847 0.068 Uiso 1 1 calc R U
C9 C -0.3617(5) 0.1777(2) -0.3414(3) 0.0581(10) Uani 1 1 d . .
H9A H -0.4301 0.2182 -0.3804 0.070 Uiso 1 1 calc R U
C10 C -0.3948(4) 0.10887(19) -0.3834(3) 0.0506(9) Uani 1 1 d . .
H10A H -0.4878 0.0934 -0.4571 0.061 Uiso 1 1 calc R U
C11 C 0.2663(4) 0.02972(19) -0.0706(3) 0.0484(8) Uani 1 1 d . .
H11A H 0.2004 0.0674 -0.1207 0.073 Uiso 1 1 calc R U
H11B H 0.3725 0.0476 -0.0176 0.073 Uiso 1 1 calc R U
C12 C 0.2670(4) -0.0284(2) -0.1387(3) 0.0501(8) Uani 1 1 d . .
H12A H 0.3050 -0.0099 -0.1777 0.075 Uiso 1 1 calc R U
H12B H 0.3395 -0.0644 -0.0881 0.075 Uiso 1 1 calc R U
C13 C 0.0082(4) -0.01236(18) -0.3195(3) 0.0479(8) Uani 1 1 d . .
H13A H 0.0438 -0.0132 -0.3648 0.072 Uiso 1 1 calc R U
H13B H 0.0203 0.0348 -0.2925 0.072 Uiso 1 1 calc R U
C14 C -0.1652(4) -0.0322(2) -0.3925(3) 0.0514(9) Uani 1 1 d . .
H14A H -0.1778 -0.0783 -0.4232 0.077 Uiso 1 1 calc R U
H14B H -0.2244 0.0001 -0.4548 0.077 Uiso 1 1 calc R U
C15 C 0.1231(4) -0.13068(18) -0.2558(3) 0.0471(8) Uani 1 1 d . .
H15A H 0.0181 -0.1503 -0.3062 0.071 Uiso 1 1 calc R U
H15B H 0.1824 -0.1597 -0.1893 0.071 Uiso 1 1 calc R U
C16 C 0.1992(5) -0.13591(18) -0.3118(3) 0.0517(9) Uani 1 1 d . .
C17 C 0.3622(6) -0.1447(2) -0.2488(5) 0.0703(12) Uani 1 1 d . .
H17A H 0.4255 -0.1444 -0.1709 0.084 Uiso 1 1 calc R U
C18 C 0.4306(7) -0.1538(3) -0.3014(6) 0.0907(16) Uani 1 1 d . U
H18A H 0.5390 -0.1592 -0.2591 0.109 Uiso 1 1 calc R U
C19 C 0.3393(8) -0.1546(3) -0.4129(6) 0.0950(16) Uani 1 1 d . U
H19A H 0.3870 -0.1607 -0.4466 0.114 Uiso 1 1 calc R U
C20 C 0.1791(8) -0.1471(3) -0.4805(5) 0.0985(17) Uani 1 1 d . U
H20A H 0.1190 -0.1484 -0.5581 0.118 Uiso 1 1 calc R U
C21 C 0.1074(7) -0.1371(2) -0.4273(4) 0.0797(14) Uani 1 1 d . .
H21A H -0.0012 -0.1313 -0.4706 0.096 Uiso 1 1 calc R U
C22 C -0.0951(8) -0.1983(3) -0.0808(5) 0.0949(17) Uani 1 1 d . .
H22A H -0.0972 -0.2483 -0.0816 0.142 Uiso 1 1 calc R U
H22B H -0.0338 -0.1821 -0.0048 0.142 Uiso 1 1 calc R U
H22C H -0.2007 -0.1808 -0.1222 0.142 Uiso 1 1 calc R U
Se1 Se 0.18950(4) -0.00012(2) 0.01188(3) 0.04436(10) Uani 1 1 d . .
Se2 Se -0.25389(4) -0.03184(2) -0.31100(3) 0.04459(10) Uani 1 1 d . .
Fe1 Fe 0.37023(5) -0.11080(2) 0.23969(4) 0.04136(12) Uani 1 1 d . .
Cu1 Cu -0.00404(5) -0.06931(2) -0.14274(4) 0.04752(12) Uani 1 1 d . .
N1 N 0.1092(3) -0.05971(14) -0.2219(2) 0.0413(6) Uani 1 1 d . .
O1 O -0.3866(5) -0.3043(2) -0.4650(4) 0.1217(16) Uani 1 1 d . U
O2 O -0.2162(8) -0.2342(5) -0.4597(6) 0.207(3) Uani 1 1 d . U
O3 O -0.3015(7) -0.2034(3) -0.3693(4) 0.152(2) Uani 1 1 d . .
O4 O -0.1298(6) -0.2908(3) -0.3010(5) 0.158(2) Uani 1 1 d . .
O5 O -0.0290(4) -0.17509(15) -0.1290(3) 0.0748(9) Uani 1 1 d . .
Cl1 Cl -0.25832(13) -0.26055(6) -0.39937(10) 0.0698(3) Uani 1 1 d . .

loop_
_atom_site_aniso_label
_atom_site_aniso_U_11
_atom_site_aniso_U_22
_atom_site_aniso_U_33
_atom_site_aniso_U_23
_atom_site_aniso_U_13
_atom_site_aniso_U_12
C1 0.0475(19) 0.0454(19) 0.0413(18) 0.0020(14) 0.0274(16) 0.0046(15)
C2 0.0445(19) 0.064(2) 0.046(2) -0.0046(17) 0.0276(17) -0.0083(17)
C3 0.040(2) 0.096(3) 0.060(2) 0.017(2) 0.0276(19) 0.014(2)
C4 0.069(3) 0.064(3) 0.078(3) 0.015(2) 0.049(2) 0.030(2)
C5 0.064(2) 0.054(2) 0.055(2) -0.0015(17) 0.040(2) 0.0114(18)
C6 0.0432(18) 0.0432(18) 0.0443(18) -0.0003(14) 0.0277(15) 0.0005(14)
C7 0.0399(17) 0.0443(19) 0.0477(19) -0.0027(15) 0.0225(16) -0.0029(14)
C8 0.058(2) 0.042(2) 0.065(2) -0.0012(17) 0.036(2) -0.0061(17)
C9 0.066(3) 0.049(2) 0.056(2) 0.0171(17) 0.036(2) 0.0099(19)
C10 0.052(2) 0.054(2) 0.0403(18) 0.0043(15) 0.0259(17) 0.0015(17)
C11 0.0490(19) 0.049(2) 0.0471(19) -0.0005(15) 0.0294(17) -0.0096(16)
C12 0.0471(19) 0.058(2) 0.052(2) 0.0010(17) 0.0340(17) -0.0075(17)
C13 0.057(2) 0.0469(19) 0.0476(19) 0.0045(15) 0.0362(18) 0.0039(16)
C14 0.054(2) 0.059(2) 0.0418(18) -0.0057(16) 0.0299(17) 0.0053(17)
C15 0.055(2) 0.0403(18) 0.055(2) 0.0040(15) 0.0381(18) 0.0019(15)
C16 0.069(2) 0.0361(17) 0.071(2) 0.0067(16) 0.054(2) 0.0064(17)
C17 0.076(3) 0.051(2) 0.108(4) -0.001(2) 0.069(3) 0.002(2)
C18 0.081(3) 0.077(3) 0.135(4) -0.003(3) 0.077(3) 0.006(2)
C19 0.124(4) 0.087(3) 0.120(4) 0.009(3) 0.099(3) 0.004(3)
C20 0.141(4) 0.084(3) 0.084(3) 0.013(2) 0.076(3) 0.013(3)
C21 0.119(4) 0.068(3) 0.075(3) 0.017(2) 0.071(3) 0.032(3)
C22 0.114(5) 0.086(4) 0.086(4) 0.000(3) 0.062(4) -0.020(3)
Se1 0.04631(19) 0.0454(2) 0.04155(18) 0.00169(14) 0.02715(16) 0.00435(14)
Se2 0.04056(18) 0.04350(19) 0.04572(19) -0.00677(14) 0.02460(15) -0.00382(14)
Fe1 0.0401(2) 0.0403(3) 0.0383(2) 0.00296(19) 0.0214(2) 0.0064(2)
Cu1 0.0474(2) 0.0501(3) 0.0472(2) 0.00221(18) 0.0302(2) -0.00434(19)
N1 0.0437(15) 0.0404(15) 0.0448(15) 0.0005(12) 0.0297(13) -0.0015(12)
O1 0.108(3) 0.071(2) 0.107(3) 0.000(2) 0.027(2) -0.023(2)
O2 0.175(5) 0.348(8) 0.163(5) -0.018(5) 0.137(5) -0.056(5)
O3 0.163(5) 0.116(4) 0.131(4) -0.037(3) 0.067(4) 0.041(3)
O4 0.094(3) 0.173(5) 0.116(4) 0.021(3) 0.019(3) 0.056(3)
O5 0.097(2) 0.0537(17) 0.081(2) -0.0014(15) 0.058(2) -0.0205(16)
Cl1 0.0626(6) 0.0692(7) 0.0707(7) -0.0102(5) 0.0376(6) 0.0007(5)

loop_
_atom_type_symbol
_atom_type_description
_atom_type_scat_dispersion_real
_atom_type_scat_dispersion_imag
_atom_type_scat_source
C C 0.0033 0.0016 'International Tables Vol C Tables 4.2.6.8 and 6.1.1.4'
H H 0.0000 0.0000 'International Tables Vol C Tables 4.2.6.8 and 6.1.1.4'
Cl Cl 0.1484 0.1585 'International Tables Vol C Tables 4.2.6.8 and 6.1.1.4'
Cu Cu 0.3201 1.2651 'International Tables Vol C Tables 4.2.6.8 and 6.1.1.4'
Fe Fe 0.3463 0.8444 'International Tables Vol C Tables 4.2.6.8 and 6.1.1.4'
N N 0.0061 0.0033 'International Tables Vol C Tables 4.2.6.8 and 6.1.1.4'
O O 0.0106 0.0060 'International Tables Vol C Tables 4.2.6.8 and 6.1.1.4'
Se Se -0.0929 2.2259 'International Tables Vol C Tables 4.2.6.8 and 6.1.1.4'

loop_
_geom_angle_atom_site_label_1
_geom_angle_atom_site_label_2
_geom_angle_atom_site_label_3
_geom_angle
_geom_angle_site_symmetry_1
_geom_angle_site_symmetry_3
C5 C1 C2 107.8(3) . .
C5 C1 Se1 128.0(3) . .
C2 C1 Se1 124.2(3) . .
C5 C1 Fe1 70.5(2) . .
C2 C1 Fe1 69.7(2) . .
Se1 C1 Fe1 123.68(18) . .
C3 C2 C1 107.3(4) . .
C3 C2 Fe1 70.7(2) . .
C1 C2 Fe1 69.1(2) . .
C3 C2 H2A 126.3 . .
C1 C2 H2A 126.3 . .
Fe1 C2 H2A 126.3 . .
C4 C3 C2 108.6(4) . .
C4 C3 Fe1 70.1(2) . .
C2 C3 Fe1 68.7(2) . .
C4 C3 H3A 125.7 . .
C2 C3 H3A 125.7 . .
Fe1 C3 H3A 125.7 . .
C3 C4 C5 108.8(4) . .
C3 C4 Fe1 70.1(2) . .
C5 C4 Fe1 69.5(2) . .
C3 C4 H4A 125.6 . .
C5 C4 H4A 125.6 . .
Fe1 C4 H4A 125.6 . .
C4 C5 C1 107.5(4) . .
C4 C5 Fe1 70.2(2) . .
C1 C5 Fe1 68.5(2) . .
C4 C5 H5A 126.2 . .
C1 C5 H5A 126.2 . .
Fe1 C5 H5A 126.2 . .
C7 C6 C10 108.1(3) . .
C7 C6 Se2 127.4(3) . .
C10 C6 Se2 124.4(3) . .
C7 C6 Fe1 70.4(2) . 3
C10 C6 Fe1 69.5(2) . 3
Se2 C6 Fe1 122.96(17) . 3
C8 C7 C6 107.4(3) . .
C8 C7 Fe1 70.5(2) . 3
C6 C7 Fe1 68.78(19) . 3
C8 C7 H7A 126.3 . .
C6 C7 H7A 126.3 . .
Fe1 C7 H7A 126.3 3 .
C9 C8 C7 108.8(3) . .
C9 C8 Fe1 69.8(2) . 3
C7 C8 Fe1 69.2(2) . 3
C9 C8 H8A 125.6 . .
C7 C8 H8A 125.6 . .
Fe1 C8 H8A 125.6 3 .
C8 C9 C10 108.5(3) . .
C8 C9 Fe1 70.4(2) . 3
C10 C9 Fe1 68.7(2) . 3
C8 C9 H9A 125.7 . .
C10 C9 H9A 125.7 . .
Fe1 C9 H9A 125.7 3 .
C9 C10 C6 107.2(3) . .
C9 C10 Fe1 70.7(2) . 3
C6 C10 Fe1 69.17(19) . 3
C9 C10 H10A 126.4 . .
C6 C10 H10A 126.4 . .
Fe1 C10 H10A 126.4 3 .
C12 C11 Se1 113.5(2) . .
C12 C11 H11A 108.9 . .
Se1 C11 H11A 108.9 . .
C12 C11 H11B 108.9 . .
Se1 C11 H11B 108.9 . .
H11A C11 H11B 107.7 . .
N1 C12 C11 113.0(3) . .
N1 C12 H12A 109.0 . .
C11 C12 H12A 109.0 . .
N1 C12 H12B 109.0 . .
C11 C12 H12B 109.0 . .
H12A C12 H12B 107.8 . .
N1 C13 C14 112.8(3) . .
N1 C13 H13A 109.0 . .
C14 C13 H13A 109.0 . .
N1 C13 H13B 109.0 . .
C14 C13 H13B 109.0 . .
H13A C13 H13B 107.8 . .
C13 C14 Se2 113.4(2) . .
C13 C14 H14A 108.9 . .
Se2 C14 H14A 108.9 . .
C13 C14 H14B 108.9 . .
Se2 C14 H14B 108.9 . .
H14A C14 H14B 107.7 . .
N1 C15 C16 117.4(3) . .
N1 C15 H15A 108.0 . .
C16 C15 H15A 108.0 . .
N1 C15 H15B 108.0 . .
C16 C15 H15B 108.0 . .
H15A C15 H15B 107.2 . .
C21 C16 C17 118.7(4) . .
C21 C16 C15 120.1(4) . .
C17 C16 C15 121.0(4) . .
C18 C17 C16 120.7(5) . .
C18 C17 H17A 119.7 . .
C16 C17 H17A 119.7 . .
C19 C18 C17 119.4(6) . .
C19 C18 H18A 120.3 . .
C17 C18 H18A 120.3 . .
C18 C19 C20 123.6(6) . .
C18 C19 H19A 118.2 . .
C20 C19 H19A 118.2 . .
C19 C20 C21 117.6(5) . .
C19 C20 H20A 121.2 . .
C21 C20 H20A 121.2 . .
C16 C21 C20 120.1(5) . .
C16 C21 H21A 120.0 . .
C20 C21 H21A 120.0 . .
O5 C22 H22A 109.5 . .
O5 C22 H22B 109.5 . .
H22A C22 H22B 109.5 . .
O5 C22 H22C 109.5 . .
H22A C22 H22C 109.5 . .
H22B C22 H22C 109.5 . .
C1 Se1 C11 98.95(15) . .
C1 Se1 Cu1 107.55(11) . .
C11 Se1 Cu1 89.67(10) . .
C6 Se2 C14 98.33(15) . .
C6 Se2 Cu1 106.94(10) . .
C14 Se2 Cu1 90.22(11) . .
C1 Fe1 C6 117.70(14) . 3
C1 Fe1 C10 149.76(15) . 3
C6 Fe1 C10 41.37(14) 3 3
C1 Fe1 C2 41.27(14) . .
C6 Fe1 C2 109.62(15) 3 .
C10 Fe1 C2 115.88(15) 3 .
C1 Fe1 C7 110.14(14) . 3
C6 Fe1 C7 40.83(13) 3 3
C10 Fe1 C7 69.02(15) 3 3
C2 Fe1 C7 132.82(15) . 3
C1 Fe1 C5 41.04(14) . .
C6 Fe1 C5 150.17(15) 3 .
C10 Fe1 C5 167.40(15) 3 .
C2 Fe1 C5 68.91(16) . .
C7 Fe1 C5 117.18(15) 3 .
C1 Fe1 C9 169.16(15) . 3
C6 Fe1 C9 68.37(15) 3 3
C10 Fe1 C9 40.59(15) 3 3
C2 Fe1 C9 147.67(16) . 3
C7 Fe1 C9 67.93(15) 3 3
C5 Fe1 C9 129.41(16) . 3
C1 Fe1 C3 68.44(15) . .
C6 Fe1 C3 131.63(17) 3 .
C10 Fe1 C3 107.68(17) 3 .
C2 Fe1 C3 40.65(17) . .
C7 Fe1 C3 171.43(18) 3 .
C5 Fe1 C3 67.73(18) . .
C9 Fe1 C3 115.12(17) 3 .
C1 Fe1 C4 68.33(16) . .
C6 Fe1 C4 168.92(17) 3 .
C10 Fe1 C4 128.88(16) 3 .
C2 Fe1 C4 68.12(18) . .
C7 Fe1 C4 148.37(18) 3 .
C5 Fe1 C4 40.29(16) . .
C9 Fe1 C4 107.36(17) 3 .
C3 Fe1 C4 39.79(19) . .
C1 Fe1 C8 131.97(15) . 3
C6 Fe1 C8 68.00(15) 3 3
C10 Fe1 C8 68.03(16) 3 3
C2 Fe1 C8 171.70(15) . 3
C7 Fe1 C8 40.30(14) 3 3
C5 Fe1 C8 108.91(17) . 3
C9 Fe1 C8 39.84(15) 3 3
C3 Fe1 C8 146.81(17) . 3
C4 Fe1 C8 115.80(18) . 3
O5 Cu1 N1 106.76(12) . .
O5 Cu1 Se1 122.73(9) . .
N1 Cu1 Se1 92.64(7) . .
O5 Cu1 Se2 105.59(9) . .
N1 Cu1 Se2 91.87(7) . .
Se1 Cu1 Se2 127.52(2) . .
C12 N1 C13 110.5(3) . .
C12 N1 C15 110.9(3) . .
C13 N1 C15 112.5(3) . .
C12 N1 Cu1 107.7(2) . .
C13 N1 Cu1 106.5(2) . .
C15 N1 Cu1 108.66(19) . .
C22 O5 Cu1 120.9(3) . .
O2 Cl1 O3 104.5(5) . .
O2 Cl1 O1 110.3(4) . .
O3 Cl1 O1 109.3(3) . .
O2 Cl1 O4 110.8(5) . .
O3 Cl1 O4 107.2(4) . .
O1 Cl1 O4 114.3(3) . .

loop_
_geom_bond_atom_site_label_1
_geom_bond_atom_site_label_2
_geom_bond_distance
_geom_bond_site_symmetry_2
C1 C5 1.425(5) .
C1 C2 1.427(5) .
C1 Se1 1.898(3) .
C1 Fe1 2.020(3) .
C2 C3 1.418(6) .
C2 Fe1 2.028(4) .
C2 H2A 0.9800 .
C3 C4 1.399(7) .
C3 Fe1 2.055(4) .
C3 H3A 0.9800 .
C4 C5 1.413(6) .
C4 Fe1 2.056(4) .
C4 H4A 0.9800 .
C5 Fe1 2.046(4) .
C5 H5A 0.9800 .
C6 C7 1.418(5) .
C6 C10 1.429(5) .
C6 Se2 1.907(3) .
C6 Fe1 2.022(3) 3
C7 C8 1.414(5) .
C7 Fe1 2.043(4) 3
C7 H7A 0.9800 .
C8 C9 1.401(5) .
C8 Fe1 2.060(4) 3
C8 H8A 0.9800 .
C9 C10 1.415(5) .
C9 Fe1 2.053(4) 3
C9 H9A 0.9800 .
C10 Fe1 2.025(4) 3
C10 H10A 0.9800 .
C11 C12 1.523(5) .
C11 Se1 1.962(3) .
C11 H11A 0.9700 .
C11 H11B 0.9700 .
C12 N1 1.483(4) .
C12 H12A 0.9700 .
C12 H12B 0.9700 .
C13 N1 1.488(4) .
C13 C14 1.521(5) .
C13 H13A 0.9700 .
C13 H13B 0.9700 .
C14 Se2 1.974(4) .
C14 H14A 0.9700 .
C14 H14B 0.9700 .
C15 N1 1.496(4) .
C15 C16 1.504(5) .
C15 H15A 0.9700 .
C15 H15B 0.9700 .
C16 C21 1.381(6) .
C16 C17 1.400(6) .
C17 C18 1.390(7) .
C17 H17A 0.9300 .
C18 C19 1.332(8) .
C18 H18A 0.9300 .
C19 C20 1.368(8) .
C19 H19A 0.9300 .
C20 C21 1.433(7) .
C20 H20A 0.9300 .
C21 H21A 0.9300 .
C22 O5 1.373(6) .
C22 H22A 0.9600 .
C22 H22B 0.9600 .
C22 H22C 0.9600 .
Se1 Cu1 2.3623(6) .
Se2 Cu1 2.4095(6) .
Fe1 C6 2.022(3) 3
Fe1 C10 2.025(4) 3
Fe1 C7 2.043(4) 3
Fe1 C9 2.053(4) 3
Fe1 C8 2.060(4) 3
Cu1 O5 2.077(3) .
Cu1 N1 2.184(3) .
O1 Cl1 1.383(4) .
O2 Cl1 1.345(6) .
O3 Cl1 1.374(4) .
O4 Cl1 1.390(4) .

loop_
_geom_torsion_atom_site_label_1
_geom_torsion_atom_site_label_2
_geom_torsion_atom_site_label_3
_geom_torsion_atom_site_label_4
_geom_torsion
_geom_torsion_site_symmetry_1
_geom_torsion_site_symmetry_4
C5 C1 C2 C3 0.2(4) . .
Se1 C1 C2 C3 178.2(3) . .
Fe1 C1 C2 C3 60.6(3) . .
C5 C1 C2 Fe1 -60.4(3) . .
Se1 C1 C2 Fe1 117.6(3) . .
C1 C2 C3 C4 -0.7(5) . .
Fe1 C2 C3 C4 58.9(3) . .
C1 C2 C3 Fe1 -59.6(3) . .
C2 C3 C4 C5 0.9(5) . .
Fe1 C3 C4 C5 58.9(3) . .
C2 C3 C4 Fe1 -58.0(3) . .
C3 C4 C5 C1 -0.7(5) . .
Fe1 C4 C5 C1 58.5(3) . .
C3 C4 C5 Fe1 -59.3(3) . .
C2 C1 C5 C4 0.3(4) . .
Se1 C1 C5 C4 -177.6(3) . .
Fe1 C1 C5 C4 -59.6(3) . .
C2 C1 C5 Fe1 59.9(2) . .
Se1 C1 C5 Fe1 -118.0(3) . .
C10 C6 C7 C8 -0.7(4) . .
Se2 C6 C7 C8 -177.2(3) . .
Fe1 C6 C7 C8 -60.2(3) 3 .
C10 C6 C7 Fe1 59.5(2) . 3
Se2 C6 C7 Fe1 -117.0(3) . 3
C6 C7 C8 C9 0.4(4) . .
Fe1 C7 C8 C9 -58.7(3) 3 .
C6 C7 C8 Fe1 59.1(2) . 3
C7 C8 C9 C10 0.1(5) . .
Fe1 C8 C9 C10 -58.2(3) 3 .
C7 C8 C9 Fe1 58.4(3) . 3
C8 C9 C10 C6 -0.6(4) . .
Fe1 C9 C10 C6 -59.8(2) 3 .
C8 C9 C10 Fe1 59.3(3) . 3
C7 C6 C10 C9 0.8(4) . .
Se2 C6 C10 C9 177.4(3) . .
Fe1 C6 C10 C9 60.8(3) 3 .
C7 C6 C10 Fe1 -60.0(2) . 3
Se2 C6 C10 Fe1 116.6(3) . 3
Se1 C11 C12 N1 58.1(4) . .
N1 C13 C14 Se2 59.2(4) . .
N1 C15 C16 C21 -95.5(4) . .
N1 C15 C16 C17 89.1(4) . .
C21 C16 C17 C18 0.6(6) . .
C15 C16 C17 C18 176.0(4) . .
C16 C17 C18 C19 -0.5(8) . .
C17 C18 C19 C20 -0.1(9) . .
C18 C19 C20 C21 0.7(9) . .
C17 C16 C21 C20 0.0(7) . .
C15 C16 C21 C20 -175.5(4) . .
C19 C20 C21 C16 -0.6(8) . .
C5 C1 Se1 C11 -90.8(4) . .
C2 C1 Se1 C11 91.7(3) . .
Fe1 C1 Se1 C11 178.7(2) . .
C5 C1 Se1 Cu1 1.7(4) . .
C2 C1 Se1 Cu1 -175.8(3) . .
Fe1 C1 Se1 Cu1 -88.84(19) . .
C11 C12 N1 C13 75.5(4) . .
C11 C12 N1 C15 -159.2(3) . .
C11 C12 N1 Cu1 -40.4(3) . .
C14 C13 N1 C12 -165.3(3) . .
C14 C13 N1 C15 70.3(4) . .
C14 C13 N1 Cu1 -48.6(3) . .
C16 C15 N1 C12 -61.5(4) . .
C16 C15 N1 C13 62.7(4) . .
C16 C15 N1 Cu1 -179.7(3) . .
